data_7129544
loop_
_publ_author_name
'Peng, Zhiyong'
'Xu, Xiao-Qin'
'Wang, Xu-Qing'
'Shi, Xueliang'
'Wang, Wei'
'Yang, Hai-Bo'

_publ_section_title
;
 Rotaxane-branched Radical Dendrimers with TEMPO Termini
;
_journal_name_full 'Chemical Communications'
_journal_paper_doi 10.1039/D1CC06158E
_journal_year 2022
_chemical_formula_moiety 'C18 H23 N2 O2'
_chemical_formula_sum 'C18 H23 N2 O2'
_chemical_formula_weight 299.38
_space_group_crystal_system monoclinic
_space_group_IT_number 14
_space_group_name_Hall '-P 2yn'
_space_group_name_H-M_alt 'P 1 21/n 1'
_atom_sites_solution_hydrogens mixed
_atom_sites_solution_primary dual
_audit_creation_date 2020-07-14
_audit_creation_method
;
Olex2 1.2
(compiled 2018.05.29 svn.r3508 for OlexSys, GUI svn.r5506)
;
_audit_update_record
;
2021-09-09 deposited with the CCDC.	2022-01-04 downloaded from the CCDC.
;
_cell_angle_alpha 90
_cell_angle_beta 102.9640(10)
_cell_angle_gamma 90
_cell_formula_units_Z 4
_cell_length_a 10.7806(2)
_cell_length_b 10.9499(2)
_cell_length_c 14.5775(2)
_cell_measurement_reflns_used 12304
_cell_measurement_temperature 100.00(10)
_cell_measurement_theta_max 73.8110
_cell_measurement_theta_min 4.6490
_cell_volume 1676.96(5)
_computing_cell_refinement 'CrysAlisPro 1.171.39.32a (Rigaku OD, 2017)'
_computing_data_collection 'CrysAlisPro 1.171.39.32a (Rigaku OD, 2017)'
_computing_data_reduction 'CrysAlisPro 1.171.39.32a (Rigaku OD, 2017)'
_computing_molecular_graphics 'Olex2 (Dolomanov et al., 2009)'
_computing_publication_material 'Olex2 (Dolomanov et al., 2009)'
_computing_structure_refinement 'ShelXL (Sheldrick, 2015)'
_computing_structure_solution 'ShelXT (Sheldrick, 2015)'
_diffrn_ambient_environment N~2~
_diffrn_ambient_temperature 100.00(10)
_diffrn_detector 'CCD plate'
_diffrn_measured_fraction_theta_full 0.995
_diffrn_measured_fraction_theta_max 0.995
_diffrn_measurement_details
;
List of Runs (angles in degrees, time in seconds):

  # Type    Start    End  Width  t~exp~   \w     \q     \k     \f   Frames
#--------------------------------------------------------------------------
  1  \w     52.00  78.00   1.00    1.00    --    0.00  38.00   0.00   26
  2  \w    -19.00  41.00   1.00    1.00    --    0.00  38.00  90.00   60
  3  \w    -19.00  35.00   1.00    1.00    --    0.00  38.00 -60.00   54
  4  \w    -23.00  24.00   1.00    1.00    --    0.00  19.00 -90.00   47
  5  \w    -17.00   8.00   1.00    1.00    --    0.00  57.00 -90.00   25
  6  \w     40.00  66.00   1.00    1.00    --    0.00  38.00 -60.00   26
  7  \w     48.00  77.00   1.00    1.00    --    0.00  38.00  90.00   29
  8  \w    -30.00  77.00   1.00    1.00    --    0.00  77.00-180.00  107
  9  \w    -18.00  50.00   1.00    1.00    --    0.00  38.00   0.00   68
 10  \w     29.00  54.00   1.00    1.00    --    0.00  57.00 -90.00   25
 11  \w    -21.00  89.00   1.00    1.00    --    0.00  57.00 120.00  110
 12  \w    126.00 152.00   1.00    1.00    --   95.80  82.00-178.58   26
 13  \w     65.00  90.00   1.00    1.00    --   95.80  76.00  -0.59   25
 14  \w     48.00 119.00   1.00    1.00    --   95.80 -61.00  90.00   71
 15  \w     63.00  95.00   1.00    1.00    --   95.80  82.00-178.58   32
 16  \w     65.00  90.00   1.00    1.00    --   95.80  78.00-154.00   25
 17  \w    125.00 180.00   1.00    1.00    --   95.80  74.00 -98.52   55
 18  \w    134.00 160.00   1.00    1.00    --   95.80  50.00  83.84   26
 19  \w      6.00 128.00   1.00    1.00    --   95.80 -82.00   0.00  122
 20  \w     67.00 179.00   1.00    1.00    --   95.80  71.00  31.35  112
 21  \w      6.00 128.00   1.00    1.00    --   95.80 -82.00-120.00  122
 22  \w     67.00  95.00   1.00    1.00    --   95.80  77.00 -60.00   28
 23  \w    124.00 150.00   1.00    1.00    --   95.80  77.00 -60.00   26
 24  \w     64.00  90.00   1.00    1.00    --   95.80  82.00  30.00   26
 25  \w     94.00 119.00   1.00    1.00    --   95.80  82.00  30.00   25
 26  \w     63.00  89.00   1.00    1.00    --   95.80  82.00 -30.00   26
 27  \w     65.00  92.00   1.00    1.00    --   95.80  77.00 -30.00   27
 28  \w     67.00  93.00   1.00    1.00    --   95.80  82.00  90.00   26
 29  \w     63.00  89.00   1.00    1.00    --   95.80  82.00 120.00   26
 30  \w     65.00 125.00   1.00    1.00    --   95.80  77.00 -90.00   60
 31  \w     66.00  97.00   1.00    1.00    --   95.80  77.00-128.80   31
 32  \w     66.00 110.00   1.00    1.00    --   95.80  74.00 -98.52   44
 33  \w      7.00 119.00   1.00    1.00    --   95.80 -61.00   0.00  112
 34  \w     71.00 172.00   1.00    1.00    --   95.80  58.00 107.39  101
 35  \w     71.00 101.00   1.00    1.00    --   95.80  61.00  30.00   30
 36  \w     65.00  90.00   1.00    1.00    --   95.80  77.00-180.00   25
 37  \w     63.00  88.00   1.00    1.00    --   95.80  82.00-150.00   25
 38  \w     65.00  90.00   1.00    1.00    --   95.80  77.00  60.00   25
 39  \w     71.00 100.00   1.00    1.00    --   95.80  61.00  90.00   29
 40  \w    111.00 163.00   1.00    1.00    --   95.80  61.00  90.00   52
 41  \w     71.00  97.00   1.00    1.00    --   95.80  61.00 150.00   26
 42  \w     65.00  91.00   1.00    1.00    --   95.80  77.00  30.00   26
 43  \w     66.00  92.00   1.00    1.00    --   95.80  77.00  90.00   26
 44  \w     65.00  90.00   1.00    1.00    --   95.80  77.00 120.00   25
 45  \w     65.00  91.00   1.00    1.00    --   95.80  82.00 -90.00   26
 46  \w     64.00  95.00   1.00    1.00    --   95.80  82.00 -60.00   31
 47  \w     63.00  89.00   1.00    1.00    --   95.80  82.00 150.00   26
 48  \w     76.00 185.00   1.00    1.00    --   95.80  45.00 -30.00  109
 49  \w     75.00 169.00   1.00    1.00    --   95.80  45.00   0.00   94
 50  \w     75.00 100.00   1.00    1.00    --   95.80  45.00  30.00   25
 51  \w     71.00 144.00   1.00    1.00    --   95.80  61.00 120.00   73
 52  \w     21.00 100.00   1.00    1.00    --   95.80 -61.00-120.00   79
 53  \w     63.00  95.00   1.00    1.00    --   95.80  82.00-120.00   32
 54  \w     79.00 128.00   1.00    1.00    --   95.80 -82.00  90.00   49
 55  \w     74.00 135.00   1.00    1.00    --   95.80  48.00 152.07   61
 56  \w     73.00 185.00   1.00    1.00    --   95.80  53.00-127.45  112
 57  \w     75.00 185.00   1.00    1.00    --   95.80  45.00-150.00  110
 58  \w     74.00 100.00   1.00    1.00    --   95.80  50.00  83.84   26
 59  \w     79.00 104.00   1.00    1.00    --   95.80  30.00-150.00   25
 60  \w     59.00  99.00   1.00    1.00    --   95.80 -82.00-180.00   40
 61  \w     67.00  93.00   1.00    1.00    --   95.80  72.00 148.40   26
;
_diffrn_measurement_device 'four-circle diffractometer'
_diffrn_measurement_device_type 'XtaLAB AFC12 (RINC): Kappa dual home/near'
_diffrn_measurement_method '\w scans'
_diffrn_orient_matrix_type 'CrysAlisPro convention (1999,Acta A55,543-557)'
_diffrn_orient_matrix_UB_11 0.0441985000
_diffrn_orient_matrix_UB_12 0.0325393000
_diffrn_orient_matrix_UB_13 0.1051075000
_diffrn_orient_matrix_UB_21 0.1357811000
_diffrn_orient_matrix_UB_22 0.0226129000
_diffrn_orient_matrix_UB_23 -0.0135669000
_diffrn_orient_matrix_UB_31 -0.0332386000
_diffrn_orient_matrix_UB_32 0.1350224000
_diffrn_orient_matrix_UB_33 -0.0230130000
_diffrn_radiation_monochromator graphite
_diffrn_radiation_probe x-ray
_diffrn_radiation_type CuK\a
_diffrn_radiation_wavelength 1.54184
_diffrn_reflns_av_R_equivalents 0.0567
_diffrn_reflns_av_unetI/netI 0.0277
_diffrn_reflns_Laue_measured_fraction_full 0.995
_diffrn_reflns_Laue_measured_fraction_max 0.995
_diffrn_reflns_limit_h_max 12
_diffrn_reflns_limit_h_min -12
_diffrn_reflns_limit_k_max 13
_diffrn_reflns_limit_k_min -12
_diffrn_reflns_limit_l_max 17
_diffrn_reflns_limit_l_min -17
_diffrn_reflns_number 35256
_diffrn_reflns_point_group_measured_fraction_full 0.995
_diffrn_reflns_point_group_measured_fraction_max 0.995
_diffrn_reflns_theta_full 67.061
_diffrn_reflns_theta_max 67.061
_diffrn_reflns_theta_min 5.100
_diffrn_source 'fine-focus sealed X-ray tube'
_diffrn_source_type 'Enhance (Cu) X-ray Source'
_exptl_absorpt_coefficient_mu 0.617
_exptl_absorpt_correction_T_max 1.00000
_exptl_absorpt_correction_T_min 0.28500
_exptl_absorpt_correction_type multi-scan
_exptl_absorpt_process_details
;
CrysAlisPro 1.171.39.32a (Rigaku Oxford Diffraction, 2017)
Empirical absorption correction using spherical harmonics,
 implemented in SCALE3 ABSPACK scaling algorithm.
;
_exptl_crystal_colour 'clear light yellow'
_exptl_crystal_colour_lustre clear
_exptl_crystal_colour_modifier light
_exptl_crystal_colour_primary yellow
_exptl_crystal_density_diffrn 1.186
_exptl_crystal_description block
_exptl_crystal_F_000 644
_exptl_crystal_size_max 0.26
_exptl_crystal_size_mid 0.18
_exptl_crystal_size_min 0.14
_refine_diff_density_max 0.189
_refine_diff_density_min -0.187
_refine_diff_density_rms 0.034
_refine_ls_extinction_method none
_refine_ls_goodness_of_fit_ref 1.023
_refine_ls_hydrogen_treatment mixed
_refine_ls_matrix_type full
_refine_ls_number_parameters 207
_refine_ls_number_reflns 2975
_refine_ls_number_restraints 0
_refine_ls_restrained_S_all 1.023
_refine_ls_R_factor_all 0.0401
_refine_ls_R_factor_gt 0.0350
_refine_ls_shift/su_max 0.001
_refine_ls_shift/su_mean 0.000
_refine_ls_structure_factor_coef Fsqd
_refine_ls_weighting_details 'w=1/[\s^2^(Fo^2^)+(0.0325P)^2^+0.6568P] where P=(Fo^2^+2Fc^2^)/3'
_refine_ls_weighting_scheme calc
_refine_ls_wR_factor_gt 0.0826
_refine_ls_wR_factor_ref 0.0854
_reflns_Friedel_coverage 0.000
_reflns_number_gt 2678
_reflns_number_total 2975
_reflns_threshold_expression 'I > 2\s(I)'
_cod_data_source_file d1cc06158e2.cif
_cod_data_source_block exp_1289
_cod_database_code 7129544
_shelx_shelxl_version_number 2017/1
_shelx_space_group_comment
;
The symmetry employed for this shelxl refinement is uniquely defined
by the following loop, which should always be used as a source of
symmetry information in preference to the above space-group names.
They are only intended as comments.
;
_reflns_odcompleteness_completeness 100.00
_reflns_odcompleteness_iscentric 1
_reflns_odcompleteness_theta 66.97
_olex2_refinement_description
;
1. Fixed Uiso
 At 1.2 times of:
  All C(H) groups, All C(H,H) groups, All N(H) groups
 At 1.5 times of:
  All C(H,H,H) groups
2.a Ternary CH refined with riding coordinates:
 C8(H8)
2.b Secondary CH2 refined with riding coordinates:
 C12(H12A,H12B), C9(H9A,H9B)
2.c Aromatic/amide H refined with riding coordinates:
 N1(H1), C1(H1A), C2(H2), C5(H5), C4(H4)
2.d Idealised Me refined as rotating group:
 C16(H16A,H16B,H16C), C13(H13A,H13B,H13C), C14(H14A,H14B,H14C), C15(H15A,H15B,
 H15C)
;
_olex2_submission_special_instructions 'No special instructions were received'
_oxdiff_exptl_absorpt_empirical_details
;
Empirical correction (ABSPACK) includes:
- Absorption correction using spherical harmonics
- Frame scaling
;
_oxdiff_exptl_absorpt_empirical_full_max 2.355
_oxdiff_exptl_absorpt_empirical_full_min 0.567

loop_
_space_group_symop_operation_xyz
'x, y, z'
'-x+1/2, y+1/2, -z+1/2'
'-x, -y, -z'
'x-1/2, -y-1/2, z-1/2'

loop_
_atom_site_label
_atom_site_type_symbol
_atom_site_fract_x
_atom_site_fract_y
_atom_site_fract_z
_atom_site_U_iso_or_equiv
_atom_site_adp_type
_atom_site_occupancy
_atom_site_site_symmetry_order
_atom_site_calc_flag
_atom_site_refinement_flags_posn
_atom_site_refinement_flags_adp
_atom_site_refinement_flags_occupancy
_atom_site_disorder_assembly
_atom_site_disorder_group
O1 O 0.81310(8) 0.90229(8) 0.40286(6) 0.0223(2) Uani 1 1 d . . . . .
O2 O 0.72456(9) 1.23266(8) 0.78331(6) 0.0259(2) Uani 1 1 d . . . . .
N2 N 0.74287(9) 1.14509(9) 0.72897(6) 0.0180(2) Uani 1 1 d . . . . .
N1 N 0.80135(13) 0.85708(10) 0.55242(8) 0.0324(3) Uani 1 1 d . . . . .
H1 H 0.802436 0.797907 0.591389 0.039 Uiso 1 1 calc R . . . .
C7 C 0.80976(11) 0.82670(11) 0.46490(8) 0.0191(3) Uani 1 1 d . . . . .
C1 C 0.78071(11) 0.64733(11) 0.35568(8) 0.0192(3) Uani 1 1 d . . . . .
H1A H 0.757324 0.701985 0.305962 0.023 Uiso 1 1 calc R . . . .
C2 C 0.78258(11) 0.52324(11) 0.33726(8) 0.0197(3) Uani 1 1 d . . . . .
H2 H 0.760988 0.495380 0.275459 0.024 Uiso 1 1 calc R . . . .
C6 C 0.81342(11) 0.69140(11) 0.44779(8) 0.0184(3) Uani 1 1 d . . . . .
C3 C 0.81676(12) 0.43985(11) 0.41113(8) 0.0209(3) Uani 1 1 d . . . . .
C17 C 0.82007(12) 0.31004(12) 0.39564(8) 0.0236(3) Uani 1 1 d . . . . .
C8 C 0.79056(13) 0.97974(11) 0.58836(9) 0.0258(3) Uani 1 1 d . . . . .
H8 H 0.804190 1.040616 0.542328 0.031 Uiso 1 1 calc R . . . .
C10 C 0.87855(12) 1.11752(11) 0.73006(9) 0.0222(3) Uani 1 1 d . . . . .
C18 C 0.82390(14) 0.20178(13) 0.38827(9) 0.0275(3) Uani 1 1 d . . . . .
C5 C 0.84835(14) 0.60777(12) 0.52110(9) 0.0276(3) Uani 1 1 d . . . . .
H5 H 0.870850 0.635658 0.582874 0.033 Uiso 1 1 calc R . . . .
C12 C 0.65796(13) 0.99386(12) 0.60707(9) 0.0259(3) Uani 1 1 d . . . . .
H12A H 0.644471 0.928566 0.648736 0.031 Uiso 1 1 calc R . . . .
H12B H 0.596058 0.983604 0.548033 0.031 Uiso 1 1 calc R . . . .
C11 C 0.63220(12) 1.11541(12) 0.65052(8) 0.0229(3) Uani 1 1 d . . . . .
C9 C 0.88815(12) 0.99596(12) 0.68037(9) 0.0242(3) Uani 1 1 d . . . . .
H9A H 0.972610 0.989269 0.667972 0.029 Uiso 1 1 calc R . . . .
H9B H 0.878319 0.929923 0.722526 0.029 Uiso 1 1 calc R . . . .
C4 C 0.84997(14) 0.48434(12) 0.50322(9) 0.0295(3) Uani 1 1 d . . . . .
H4 H 0.873465 0.429920 0.553080 0.035 Uiso 1 1 calc R . . . .
C16 C 0.61177(15) 1.21979(13) 0.57849(9) 0.0339(3) Uani 1 1 d . . . . .
H16A H 0.609610 1.296202 0.610380 0.051 Uiso 1 1 calc GR . . . .
H16B H 0.532605 1.207865 0.533713 0.051 Uiso 1 1 calc GR . . . .
H16C H 0.680312 1.220607 0.546319 0.051 Uiso 1 1 calc GR . . . .
C13 C 0.94860(13) 1.10734(14) 0.83320(10) 0.0351(3) Uani 1 1 d . . . . .
H13A H 0.952500 1.186259 0.862390 0.053 Uiso 1 1 calc GR . . . .
H13B H 1.033368 1.077694 0.836844 0.053 Uiso 1 1 calc GR . . . .
H13C H 0.903941 1.051657 0.865190 0.053 Uiso 1 1 calc GR . . . .
C14 C 0.93418(15) 1.22206(13) 0.68240(11) 0.0365(4) Uani 1 1 d . . . . .
H14A H 0.895639 1.222399 0.616299 0.055 Uiso 1 1 calc GR . . . .
H14B H 1.024436 1.211030 0.691296 0.055 Uiso 1 1 calc GR . . . .
H14C H 0.917373 1.298360 0.709705 0.055 Uiso 1 1 calc GR . . . .
C15 C 0.51581(13) 1.10302(14) 0.69297(11) 0.0353(3) Uani 1 1 d . . . . .
H15A H 0.533027 1.044426 0.743217 0.053 Uiso 1 1 calc GR . . . .
H15B H 0.444386 1.076152 0.645347 0.053 Uiso 1 1 calc GR . . . .
H15C H 0.496725 1.180689 0.717089 0.053 Uiso 1 1 calc GR . . . .
H18 H 0.8248(16) 0.1134(17) 0.3840(12) 0.045(5) Uiso 1 1 d . . . . .

loop_
_atom_site_aniso_label
_atom_site_aniso_U_11
_atom_site_aniso_U_22
_atom_site_aniso_U_33
_atom_site_aniso_U_23
_atom_site_aniso_U_13
_atom_site_aniso_U_12
O1 0.0350(5) 0.0151(4) 0.0184(4) 0.0020(3) 0.0095(4) 0.0003(3)
O2 0.0381(5) 0.0209(5) 0.0208(4) -0.0071(4) 0.0112(4) 0.0041(4)
N2 0.0245(5) 0.0149(5) 0.0157(5) -0.0025(4) 0.0067(4) 0.0016(4)
N1 0.0706(9) 0.0121(6) 0.0203(5) 0.0009(4) 0.0225(5) 0.0022(5)
C7 0.0244(6) 0.0168(6) 0.0176(6) -0.0006(5) 0.0077(5) 0.0001(5)
C1 0.0245(6) 0.0166(6) 0.0175(6) 0.0018(5) 0.0070(5) -0.0008(5)
C2 0.0249(6) 0.0184(6) 0.0167(6) -0.0029(5) 0.0066(5) -0.0018(5)
C6 0.0230(6) 0.0152(6) 0.0189(6) -0.0009(5) 0.0086(5) 0.0001(5)
C3 0.0277(6) 0.0146(6) 0.0220(6) -0.0022(5) 0.0091(5) -0.0007(5)
C17 0.0341(7) 0.0206(7) 0.0172(6) -0.0015(5) 0.0081(5) -0.0004(5)
C8 0.0508(8) 0.0113(6) 0.0195(6) 0.0002(5) 0.0167(6) 0.0015(5)
C10 0.0225(6) 0.0177(7) 0.0286(7) -0.0038(5) 0.0101(5) -0.0020(5)
C18 0.0452(8) 0.0185(8) 0.0205(6) -0.0024(5) 0.0111(6) 0.0001(6)
C5 0.0472(8) 0.0190(7) 0.0166(6) -0.0031(5) 0.0067(5) 0.0028(6)
C12 0.0351(7) 0.0188(7) 0.0195(6) -0.0017(5) -0.0030(5) 0.0007(5)
C11 0.0271(6) 0.0197(7) 0.0197(6) -0.0006(5) 0.0004(5) 0.0030(5)
C9 0.0275(7) 0.0170(7) 0.0324(7) -0.0019(5) 0.0156(5) 0.0006(5)
C4 0.0520(9) 0.0175(7) 0.0185(6) 0.0024(5) 0.0069(6) 0.0052(6)
C16 0.0514(9) 0.0219(7) 0.0244(7) 0.0009(5) 0.0001(6) 0.0097(6)
C13 0.0281(7) 0.0336(8) 0.0383(8) -0.0090(6) -0.0039(6) 0.0012(6)
C14 0.0443(8) 0.0209(7) 0.0524(9) -0.0078(6) 0.0278(7) -0.0100(6)
C15 0.0242(7) 0.0357(8) 0.0450(8) -0.0013(7) 0.0055(6) 0.0030(6)

loop_
_atom_type_symbol
_atom_type_description
_atom_type_scat_dispersion_real
_atom_type_scat_dispersion_imag
_atom_type_scat_source
C C 0.0181 0.0091 'International Tables Vol C Tables 4.2.6.8 and 6.1.1.4'
H H 0.0000 0.0000 'International Tables Vol C Tables 4.2.6.8 and 6.1.1.4'
N N 0.0311 0.0180 'International Tables Vol C Tables 4.2.6.8 and 6.1.1.4'
O O 0.0492 0.0322 'International Tables Vol C Tables 4.2.6.8 and 6.1.1.4'

loop_
_geom_angle_atom_site_label_1
_geom_angle_atom_site_label_2
_geom_angle_atom_site_label_3
_geom_angle
_geom_angle_site_symmetry_1
_geom_angle_site_symmetry_3
_geom_angle_publ_flag
O2 N2 C10 115.47(9) . . ?
O2 N2 C11 115.31(9) . . ?
C10 N2 C11 125.34(9) . . ?
C7 N1 H1 116.6 . . ?
C7 N1 C8 126.80(11) . . ?
C8 N1 H1 116.6 . . ?
O1 C7 N1 123.43(11) . . ?
O1 C7 C6 122.24(10) . . ?
N1 C7 C6 114.32(10) . . ?
C2 C1 H1A 119.5 . . ?
C2 C1 C6 120.91(11) . . ?
C6 C1 H1A 119.5 . . ?
C1 C2 H2 119.9 . . ?
C1 C2 C3 120.29(11) . . ?
C3 C2 H2 119.9 . . ?
C1 C6 C7 119.32(11) . . ?
C5 C6 C7 122.18(11) . . ?
C5 C6 C1 118.50(11) . . ?
C2 C3 C17 122.38(11) . . ?
C2 C3 C4 118.63(11) . . ?
C4 C3 C17 118.98(11) . . ?
C18 C17 C3 176.24(13) . . ?
N1 C8 H8 110.2 . . ?
N1 C8 C12 108.19(11) . . ?
N1 C8 C9 109.29(11) . . ?
C12 C8 H8 110.2 . . ?
C9 C8 H8 110.2 . . ?
C9 C8 C12 108.81(10) . . ?
N2 C10 C9 109.98(10) . . ?
N2 C10 C13 107.01(10) . . ?
N2 C10 C14 109.12(10) . . ?
C13 C10 C9 109.36(11) . . ?
C13 C10 C14 110.12(11) . . ?
C14 C10 C9 111.16(10) . . ?
C17 C18 H18 177.8(10) . . ?
C6 C5 H5 119.6 . . ?
C4 C5 C6 120.82(11) . . ?
C4 C5 H5 119.6 . . ?
C8 C12 H12A 108.4 . . ?
C8 C12 H12B 108.4 . . ?
C8 C12 C11 115.38(11) . . ?
H12A C12 H12B 107.5 . . ?
C11 C12 H12A 108.4 . . ?
C11 C12 H12B 108.4 . . ?
N2 C11 C12 108.63(10) . . ?
N2 C11 C16 109.26(10) . . ?
N2 C11 C15 107.32(10) . . ?
C12 C11 C16 112.16(10) . . ?
C15 C11 C12 109.50(11) . . ?
C15 C11 C16 109.83(11) . . ?
C8 C9 C10 114.39(11) . . ?
C8 C9 H9A 108.7 . . ?
C8 C9 H9B 108.7 . . ?
C10 C9 H9A 108.7 . . ?
C10 C9 H9B 108.7 . . ?
H9A C9 H9B 107.6 . . ?
C3 C4 H4 119.6 . . ?
C5 C4 C3 120.84(12) . . ?
C5 C4 H4 119.6 . . ?
C11 C16 H16A 109.5 . . ?
C11 C16 H16B 109.5 . . ?
C11 C16 H16C 109.5 . . ?
H16A C16 H16B 109.5 . . ?
H16A C16 H16C 109.5 . . ?
H16B C16 H16C 109.5 . . ?
C10 C13 H13A 109.5 . . ?
C10 C13 H13B 109.5 . . ?
C10 C13 H13C 109.5 . . ?
H13A C13 H13B 109.5 . . ?
H13A C13 H13C 109.5 . . ?
H13B C13 H13C 109.5 . . ?
C10 C14 H14A 109.5 . . ?
C10 C14 H14B 109.5 . . ?
C10 C14 H14C 109.5 . . ?
H14A C14 H14B 109.5 . . ?
H14A C14 H14C 109.5 . . ?
H14B C14 H14C 109.5 . . ?
C11 C15 H15A 109.5 . . ?
C11 C15 H15B 109.5 . . ?
C11 C15 H15C 109.5 . . ?
H15A C15 H15B 109.5 . . ?
H15A C15 H15C 109.5 . . ?
H15B C15 H15C 109.5 . . ?

loop_
_geom_bond_atom_site_label_1
_geom_bond_atom_site_label_2
_geom_bond_distance
_geom_bond_site_symmetry_2
_geom_bond_publ_flag
O1 C7 1.2325(14) . ?
O2 N2 1.2870(12) . ?
N2 C10 1.4901(15) . ?
N2 C11 1.4915(15) . ?
N1 H1 0.8600 . ?
N1 C7 1.3411(16) . ?
N1 C8 1.4559(16) . ?
C7 C6 1.5044(17) . ?
C1 H1A 0.9300 . ?
C1 C2 1.3861(17) . ?
C1 C6 1.3956(17) . ?
C2 H2 0.9300 . ?
C2 C3 1.3967(17) . ?
C6 C5 1.3936(17) . ?
C3 C17 1.4409(18) . ?
C3 C4 1.3972(17) . ?
C17 C18 1.1919(19) . ?
C8 H8 0.9800 . ?
C8 C12 1.5220(19) . ?
C8 C9 1.5181(19) . ?
C10 C9 1.5300(17) . ?
C10 C13 1.5277(19) . ?
C10 C14 1.5296(18) . ?
C18 H18 0.970(18) . ?
C5 H5 0.9300 . ?
C5 C4 1.3773(19) . ?
C12 H12A 0.9700 . ?
C12 H12B 0.9700 . ?
C12 C11 1.5261(17) . ?
C11 C16 1.5340(18) . ?
C11 C15 1.5245(19) . ?
C9 H9A 0.9700 . ?
C9 H9B 0.9700 . ?
C4 H4 0.9300 . ?
C16 H16A 0.9600 . ?
C16 H16B 0.9600 . ?
C16 H16C 0.9600 . ?
C13 H13A 0.9600 . ?
C13 H13B 0.9600 . ?
C13 H13C 0.9600 . ?
C14 H14A 0.9600 . ?
C14 H14B 0.9600 . ?
C14 H14C 0.9600 . ?
C15 H15A 0.9600 . ?
C15 H15B 0.9600 . ?
C15 H15C 0.9600 . ?
